data_2233132
loop_
_publ_author_name
'B\"ording, Sandra'
'Strohmann, Carsten'
'Preut, Hans'
'Hiersemann, Martin'

_publ_section_title
;
 (4<i>R</i>)-4-Benzyl-3-{(4<i>S</i>)-4-chloro-4-[(<i>S</i>)-2,2-dimethyl-1,3-dioxolan-4-yl]butanoyl}-1,3-oxazolidin-2-one
;
_journal_coeditor_code FF2045
_journal_issue 1
_journal_name_full 'Acta Crystallographica Section E'
_journal_page_first o169
_journal_paper_doi 10.1107/S1600536811053840
_journal_volume 68
_journal_year 2012
_chemical_formula_iupac 'C19 H24 Cl N O5'
_chemical_formula_moiety 'C19 H24 Cl N O5'
_chemical_formula_sum 'C19 H24 Cl N O5'
_chemical_formula_weight 381.84
_chemical_name_systematic
;
(4<i>R</i>)-4-Benzyl-3-{(4<i>S</i>)-4-chloro-4-[(<i>S</i>)-2,2-
dimethyl-1,3-dioxolan-4-yl]butanoyl}-1,3-oxazolidin-2-one
;
_space_group_IT_number 4
_symmetry_cell_setting monoclinic
_symmetry_space_group_name_Hall 'P 2yb'
_symmetry_space_group_name_H-M 'P 1 21 1'
_atom_sites_solution_hydrogens geom
_atom_sites_solution_primary direct
_atom_sites_solution_secondary difmap
_audit_creation_method SHELXL-97
_cell_angle_alpha 90.00
_cell_angle_beta 109.023(9)
_cell_angle_gamma 90.00
_cell_formula_units_Z 2
_cell_length_a 11.7552(9)
_cell_length_b 5.9139(4)
_cell_length_c 13.8789(11)
_cell_measurement_reflns_used 2793
_cell_measurement_temperature 173(2)
_cell_measurement_theta_max 29.0305
_cell_measurement_theta_min 2.7556
_cell_volume 912.16(13)
_computing_cell_refinement 'CrysAlis CCD (Oxford Diffraction, 2008)'
_computing_data_collection 'CrysAlis CCD (Oxford Diffraction, 2008)'
_computing_data_reduction 'CrysAlis RED (Oxford Diffraction, 2008)'
_computing_molecular_graphics 'SHELXTL-Plus (Sheldrick, 2008) and PLATON (Spek, 2009)'
_computing_publication_material 'SHELXTL-Plus (Sheldrick, 2008)'
_computing_structure_refinement 'SHELXL97 (Sheldrick, 2008)'
_computing_structure_solution 'SHELXS97 (Sheldrick, 2008)'
_diffrn_ambient_temperature 173(2)
_diffrn_detector_area_resol_mean 16.0560
_diffrn_measured_fraction_theta_full 0.998
_diffrn_measured_fraction_theta_max 0.998
_diffrn_measurement_device_type 'Oxford Diffraction Xcalibur Sapphire3'
_diffrn_measurement_method \w
_diffrn_radiation_monochromator graphite
_diffrn_radiation_source 'Enhance (Mo) X-ray Source'
_diffrn_radiation_type MoK\a
_diffrn_radiation_wavelength 0.71073
_diffrn_reflns_av_R_equivalents 0.0325
_diffrn_reflns_av_sigmaI/netI 0.0915
_diffrn_reflns_limit_h_max 14
_diffrn_reflns_limit_h_min -14
_diffrn_reflns_limit_k_max 7
_diffrn_reflns_limit_k_min -7
_diffrn_reflns_limit_l_max 16
_diffrn_reflns_limit_l_min -17
_diffrn_reflns_number 6562
_diffrn_reflns_theta_full 26.00
_diffrn_reflns_theta_max 26.00
_diffrn_reflns_theta_min 2.76
_diffrn_standards_number 0
_exptl_absorpt_coefficient_mu 0.240
_exptl_absorpt_correction_T_max 0.9536
_exptl_absorpt_correction_T_min 0.9102
_exptl_absorpt_correction_type multi-scan
_exptl_absorpt_process_details
;
(CrysAlis RED; Oxford Diffraction, 2008)
;
_exptl_crystal_colour white
_exptl_crystal_density_diffrn 1.390
_exptl_crystal_density_method 'not measured'
_exptl_crystal_description block
_exptl_crystal_F_000 404
_exptl_crystal_size_max 0.40
_exptl_crystal_size_mid 0.20
_exptl_crystal_size_min 0.20
_refine_diff_density_max 0.218
_refine_diff_density_min -0.208
_refine_ls_abs_structure_details 'Flack (1983), 1198 Friedel pairs'
_refine_ls_abs_structure_Flack 0.11(5)
_refine_ls_extinction_method none
_refine_ls_goodness_of_fit_ref 0.984
_refine_ls_hydrogen_treatment constr
_refine_ls_matrix_type full
_refine_ls_number_parameters 237
_refine_ls_number_reflns 3594
_refine_ls_number_restraints 1
_refine_ls_restrained_S_all 0.983
_refine_ls_R_factor_all 0.0653
_refine_ls_R_factor_gt 0.0390
_refine_ls_shift/su_max 0.000
_refine_ls_shift/su_mean 0.000
_refine_ls_structure_factor_coef Fsqd
_refine_ls_weighting_details 'calc w=1/[\s^2^(Fo^2^)+(0.0070P)^2^] where P=(Fo^2^+2Fc^2^)/3'
_refine_ls_weighting_scheme calc
_refine_ls_wR_factor_gt 0.0447
_refine_ls_wR_factor_ref 0.0469
_reflns_number_gt 2515
_reflns_number_total 3594
_reflns_threshold_expression I>2s(I)
_cod_data_source_file ff2045.cif
_cod_data_source_block I
_cod_original_cell_volume 912.16(12)
_cod_original_sg_symbol_H-M 'P 21'
_cod_database_code 2233132
_cod_database_fobs_code 2233132

loop_
_symmetry_equiv_pos_as_xyz
'x, y, z'
'-x, y+1/2, -z'

loop_
_atom_site_type_symbol
_atom_site_label
_atom_site_fract_x
_atom_site_fract_y
_atom_site_fract_z
_atom_site_U_iso_or_equiv
_atom_site_adp_type
_atom_site_calc_flag
_atom_site_refinement_flags
_atom_site_occupancy
_atom_site_symmetry_multiplicity
C C1 0.1657(2) -0.3801(4) 0.17220(18) 0.0189(6) Uani d . 1 1
C C2 0.0920(2) -0.2107(4) 0.18929(18) 0.0224(7) Uani d . 1 1
H H2 0.1267 -0.0727 0.2202 0.027 Uiso calc R 1 1
C C3 -0.0317(2) -0.2418(4) 0.1616(2) 0.0290(7) Uani d . 1 1
H H3 -0.0810 -0.1269 0.1750 0.035 Uiso calc R 1 1
C C4 -0.0827(2) -0.4398(4) 0.11451(19) 0.0270(7) Uani d . 1 1
H H4 -0.1675 -0.4598 0.0940 0.032 Uiso calc R 1 1
C C5 -0.0110(2) -0.6085(4) 0.0972(2) 0.0285(7) Uani d . 1 1
H H5 -0.0459 -0.7454 0.0653 0.034 Uiso calc R 1 1
C C6 0.1125(2) -0.5773(4) 0.12673(19) 0.0245(7) Uani d . 1 1
H H6 0.1616 -0.6951 0.1153 0.029 Uiso calc R 1 1
C C7 0.30014(18) -0.3420(4) 0.20129(17) 0.0201(6) Uani d . 1 1
H H7A 0.3425 -0.4887 0.2185 0.024 Uiso calc R 1 1
H H7B 0.3273 -0.2439 0.2623 0.024 Uiso calc R 1 1
C C8 0.3321(2) -0.2315(4) 0.11426(18) 0.0191(6) Uani d . 1 1
H H8 0.2796 -0.0967 0.0885 0.023 Uiso calc R 1 1
C C9 0.3254(2) -0.3926(4) 0.02582(19) 0.0312(7) Uani d . 1 1
H H9A 0.2762 -0.5272 0.0279 0.037 Uiso calc R 1 1
H H9B 0.2896 -0.3155 -0.0405 0.037 Uiso calc R 1 1
C C10 0.5254(2) -0.3120(5) 0.10476(17) 0.0206(6) Uani d . 1 1
C C11 0.4985(2) 0.0280(4) 0.20304(19) 0.0216(6) Uani d . 1 1
C C12 0.6276(2) 0.0996(4) 0.2280(2) 0.0244(7) Uani d . 1 1
H H12A 0.6385 0.1773 0.1684 0.029 Uiso calc R 1 1
H H12B 0.6800 -0.0358 0.2430 0.029 Uiso calc R 1 1
C C13 0.6643(2) 0.2563(4) 0.31873(19) 0.0220(7) Uani d . 1 1
H H13A 0.6713 0.1670 0.3808 0.026 Uiso calc R 1 1
H H13B 0.5995 0.3689 0.3106 0.026 Uiso calc R 1 1
C C14 0.7817(2) 0.3812(4) 0.33466(19) 0.0209(6) Uani d . 1 1
H H14 0.7708 0.4861 0.2758 0.025 Uiso calc R 1 1
C C15 0.8252(2) 0.5187(4) 0.43295(18) 0.0209(6) Uani d . 1 1
H H15 0.9058 0.5866 0.4413 0.025 Uiso calc R 1 1
C C16 0.8292(2) 0.3846(4) 0.52813(18) 0.0244(6) Uani d . 1 1
H H16A 0.8405 0.2212 0.5187 0.029 Uiso calc R 1 1
H H16B 0.8949 0.4389 0.5886 0.029 Uiso calc R 1 1
C C17 0.6855(2) 0.6563(4) 0.50682(18) 0.0229(6) Uani d . 1 1
C C18 0.55163(18) 0.6806(5) 0.46026(17) 0.0278(6) Uani d . 1 1
H H18A 0.5204 0.5595 0.4104 0.042 Uiso calc R 1 1
H H18B 0.5328 0.8275 0.4261 0.042 Uiso calc R 1 1
H H18C 0.5143 0.6706 0.5138 0.042 Uiso calc R 1 1
C C19 0.7398(2) 0.8166(4) 0.59485(18) 0.0272(7) Uani d . 1 1
H H19A 0.7155 0.7708 0.6531 0.041 Uiso calc R 1 1
H H19B 0.7114 0.9706 0.5743 0.041 Uiso calc R 1 1
H H19C 0.8277 0.8121 0.6141 0.041 Uiso calc R 1 1
Cl Cl 0.90160(5) 0.18577(11) 0.33911(5) 0.03519(19) Uani d . 1 1
N N 0.46002(17) -0.1656(3) 0.14456(15) 0.0161(5) Uani d . 1 1
O O1 0.44892(15) -0.4571(3) 0.04026(13) 0.0265(4) Uani d . 1 1
O O2 0.63229(13) -0.3207(3) 0.12130(12) 0.0242(4) Uani d . 1 1
O O3 0.42567(14) 0.1337(3) 0.22968(13) 0.0314(5) Uani d . 1 1
O O4 0.71441(14) 0.4278(2) 0.53829(13) 0.0204(4) Uani d . 1 1
O O5 0.73891(12) 0.6923(3) 0.42756(11) 0.0231(4) Uani d . 1 1

loop_
_atom_site_aniso_label
_atom_site_aniso_U_11
_atom_site_aniso_U_22
_atom_site_aniso_U_33
_atom_site_aniso_U_12
_atom_site_aniso_U_13
_atom_site_aniso_U_23
C1 0.0209(14) 0.0224(16) 0.0130(15) -0.0011(12) 0.0049(13) 0.0024(11)
C2 0.0283(16) 0.0211(14) 0.0183(17) 0.0020(13) 0.0085(15) -0.0011(12)
C3 0.0288(17) 0.0318(17) 0.0305(19) 0.0072(14) 0.0151(16) -0.0004(14)
C4 0.0206(16) 0.0364(16) 0.0244(18) -0.0029(14) 0.0079(15) 0.0005(14)
C5 0.0306(17) 0.0216(16) 0.0353(19) -0.0098(14) 0.0132(16) -0.0060(14)
C6 0.0290(17) 0.0195(14) 0.0296(18) 0.0021(13) 0.0158(15) 0.0014(13)
C7 0.0225(13) 0.0186(14) 0.0183(15) -0.0005(14) 0.0054(12) -0.0032(12)
C8 0.0156(14) 0.0228(14) 0.0176(16) 0.0021(11) 0.0038(13) -0.0029(12)
C9 0.0176(14) 0.0477(19) 0.0294(18) -0.0047(14) 0.0094(15) -0.0112(14)
C10 0.0278(14) 0.0202(13) 0.0131(14) -0.0007(16) 0.0058(13) 0.0073(14)
C11 0.0259(17) 0.0204(14) 0.0168(16) -0.0011(13) 0.0046(14) 0.0036(13)
C12 0.0197(14) 0.0233(15) 0.0334(18) -0.0028(12) 0.0132(14) -0.0045(12)
C13 0.0198(14) 0.0239(16) 0.0230(17) 0.0007(12) 0.0078(14) -0.0014(12)
C14 0.0198(15) 0.0208(14) 0.0239(17) 0.0079(13) 0.0097(14) 0.0060(13)
C15 0.0176(15) 0.0202(14) 0.0242(17) -0.0038(12) 0.0058(14) -0.0033(13)
C16 0.0222(16) 0.0280(15) 0.0205(17) -0.0031(13) 0.0033(14) -0.0005(13)
C17 0.0277(14) 0.0224(15) 0.0215(16) -0.0027(15) 0.0122(14) -0.0001(14)
C18 0.0277(14) 0.0233(13) 0.0337(17) -0.0015(16) 0.0116(14) 0.0011(15)
C19 0.0309(17) 0.0260(15) 0.0279(18) -0.0057(12) 0.0140(16) -0.0055(13)
Cl 0.0234(4) 0.0399(4) 0.0430(5) 0.0074(4) 0.0119(4) -0.0058(4)
N 0.0116(12) 0.0175(12) 0.0205(14) 0.0006(9) 0.0070(11) -0.0043(9)
O1 0.0241(11) 0.0301(10) 0.0254(12) -0.0011(8) 0.0083(10) -0.0127(9)
O2 0.0193(8) 0.0274(9) 0.0273(11) 0.0067(10) 0.0096(8) -0.0029(10)
O3 0.0252(9) 0.0262(11) 0.0473(14) -0.0023(9) 0.0182(10) -0.0133(9)
O4 0.0215(11) 0.0197(9) 0.0234(11) 0.0000(9) 0.0120(9) 0.0040(8)
O5 0.0296(10) 0.0209(9) 0.0241(10) 0.0017(10) 0.0158(9) 0.0022(10)

loop_
_atom_type_symbol
_atom_type_description
_atom_type_scat_dispersion_real
_atom_type_scat_dispersion_imag
_atom_type_scat_source
C C 0.0033 0.0016 'International Tables Vol C Tables 4.2.6.8 and 6.1.1.4'
H H 0.0000 0.0000 'International Tables Vol C Tables 4.2.6.8 and 6.1.1.4'
N N 0.0061 0.0033 'International Tables Vol C Tables 4.2.6.8 and 6.1.1.4'
O O 0.0106 0.0060 'International Tables Vol C Tables 4.2.6.8 and 6.1.1.4'
Cl Cl 0.1484 0.1585 'International Tables Vol C Tables 4.2.6.8 and 6.1.1.4'

loop_
_geom_angle_atom_site_label_1
_geom_angle_atom_site_label_2
_geom_angle_atom_site_label_3
_geom_angle
C6 C1 C2 118.2(2)
C6 C1 C7 121.8(2)
C2 C1 C7 120.0(2)
C3 C2 C1 120.7(2)
C3 C2 H2 119.7
C1 C2 H2 119.7
C4 C3 C2 119.8(2)
C4 C3 H3 120.1
C2 C3 H3 120.1
C5 C4 C3 120.1(3)
C5 C4 H4 120.0
C3 C4 H4 120.0
C4 C5 C6 119.6(2)
C4 C5 H5 120.2
C6 C5 H5 120.2
C1 C6 C5 121.6(2)
C1 C6 H6 119.2
C5 C6 H6 119.2
C1 C7 C8 110.94(19)
C1 C7 H7A 109.5
C8 C7 H7A 109.5
C1 C7 H7B 109.5
C8 C7 H7B 109.5
H7A C7 H7B 108.0
N C8 C7 112.25(19)
N C8 C9 99.97(18)
C7 C8 C9 113.96(18)
N C8 H8 110.1
C7 C8 H8 110.1
C9 C8 H8 110.1
O1 C9 C8 105.4(2)
O1 C9 H9A 110.7
C8 C9 H9A 110.7
O1 C9 H9B 110.7
C8 C9 H9B 110.7
H9A C9 H9B 108.8
O2 C10 O1 121.9(3)
O2 C10 N 129.2(3)
O1 C10 N 108.97(19)
O3 C11 N 118.3(2)
O3 C11 C12 123.1(2)
N C11 C12 118.6(2)
C11 C12 C13 110.96(19)
C11 C12 H12A 109.4
C13 C12 H12A 109.4
C11 C12 H12B 109.4
C13 C12 H12B 109.4
H12A C12 H12B 108.0
C12 C13 C14 114.81(19)
C12 C13 H13A 108.6
C14 C13 H13A 108.6
C12 C13 H13B 108.6
C14 C13 H13B 108.6
H13A C13 H13B 107.5
C13 C14 C15 114.5(2)
C13 C14 Cl 110.85(15)
C15 C14 Cl 106.22(17)
C13 C14 H14 108.4
C15 C14 H14 108.4
Cl C14 H14 108.4
O5 C15 C14 108.09(19)
O5 C15 C16 103.84(17)
C14 C15 C16 113.78(18)
O5 C15 H15 110.3
C14 C15 H15 110.3
C16 C15 H15 110.3
O4 C16 C15 103.26(18)
O4 C16 H16A 111.1
C15 C16 H16A 111.1
O4 C16 H16B 111.1
C15 C16 H16B 111.1
H16A C16 H16B 109.1
O4 C17 O5 104.61(18)
O4 C17 C18 109.5(2)
O5 C17 C18 108.19(19)
O4 C17 C19 110.5(2)
O5 C17 C19 110.32(19)
C18 C17 C19 113.3(2)
C17 C18 H18A 109.5
C17 C18 H18B 109.5
H18A C18 H18B 109.5
C17 C18 H18C 109.5
H18A C18 H18C 109.5
H18B C18 H18C 109.5
C17 C19 H19A 109.5
C17 C19 H19B 109.5
H19A C19 H19B 109.5
C17 C19 H19C 109.5
H19A C19 H19C 109.5
H19B C19 H19C 109.5
C10 N C11 129.0(2)
C10 N C8 111.57(19)
C11 N C8 119.42(19)
C10 O1 C9 110.18(18)
C16 O4 C17 106.18(16)
C15 O5 C17 109.33(17)

loop_
_geom_bond_atom_site_label_1
_geom_bond_atom_site_label_2
_geom_bond_distance
C1 C6 1.376(3)
C1 C2 1.394(3)
C1 C7 1.515(3)
C2 C3 1.390(3)
C2 H2 0.9500
C3 C4 1.379(3)
C3 H3 0.9500
C4 C5 1.377(3)
C4 H4 0.9500
C5 C6 1.386(3)
C5 H5 0.9500
C6 H6 0.9500
C7 C8 1.524(3)
C7 H7A 0.9900
C7 H7B 0.9900
C8 N 1.476(3)
C8 C9 1.536(3)
C8 H8 1.0000
C9 O1 1.450(2)
C9 H9A 0.9900
C9 H9B 0.9900
C10 O2 1.202(2)
C10 O1 1.350(3)
C10 N 1.386(3)
C11 O3 1.211(2)
C11 N 1.391(3)
C11 C12 1.503(3)
C12 C13 1.508(3)
C12 H12A 0.9900
C12 H12B 0.9900
C13 C14 1.517(3)
C13 H13A 0.9900
C13 H13B 0.9900
C14 C15 1.526(3)
C14 Cl 1.808(2)
C14 H14 1.0000
C15 O5 1.428(2)
C15 C16 1.528(3)
C15 H15 1.0000
C16 O4 1.425(3)
C16 H16A 0.9900
C16 H16B 0.9900
C17 O4 1.426(3)
C17 O5 1.449(2)
C17 C18 1.500(3)
C17 C19 1.514(3)
C18 H18A 0.9800
C18 H18B 0.9800
C18 H18C 0.9800
C19 H19A 0.9800
C19 H19B 0.9800
C19 H19C 0.9800

loop_
_geom_torsion_atom_site_label_1
_geom_torsion_atom_site_label_2
_geom_torsion_atom_site_label_3
_geom_torsion_atom_site_label_4
_geom_torsion
C6 C1 C2 C3 0.4(4)
C7 C1 C2 C3 179.0(2)
C1 C2 C3 C4 -1.5(4)
C2 C3 C4 C5 1.5(4)
C3 C4 C5 C6 -0.4(4)
C2 C1 C6 C5 0.7(4)
C7 C1 C6 C5 -177.9(2)
C4 C5 C6 C1 -0.7(4)
C6 C1 C7 C8 90.3(3)
C2 C1 C7 C8 -88.2(3)
C1 C7 C8 N 172.7(2)
C1 C7 C8 C9 -74.6(3)
N C8 C9 O1 19.2(2)
C7 C8 C9 O1 -100.7(2)
O3 C11 C12 C13 21.4(3)
N C11 C12 C13 -160.2(2)
C11 C12 C13 C14 -166.14(19)
C12 C13 C14 C15 -173.5(2)
C12 C13 C14 Cl -53.4(2)
C13 C14 C15 O5 -63.7(2)
Cl C14 C15 O5 173.64(14)
C13 C14 C15 C16 51.1(3)
Cl C14 C15 C16 -71.6(2)
O5 C15 C16 O4 24.8(2)
C14 C15 C16 O4 -92.5(2)
O2 C10 N C11 9.7(4)
O1 C10 N C11 -170.7(2)
O2 C10 N C8 -172.6(3)
O1 C10 N C8 6.9(3)
O3 C11 N C10 179.5(2)
C12 C11 N C10 0.9(3)
O3 C11 N C8 2.0(3)
C12 C11 N C8 -176.5(2)
C7 C8 N C10 104.9(2)
C9 C8 N C10 -16.3(2)
C7 C8 N C11 -77.2(3)
C9 C8 N C11 161.60(19)
O2 C10 O1 C9 -173.6(2)
N C10 O1 C9 6.8(3)
C8 C9 O1 C10 -17.1(2)
C15 C16 O4 C17 -35.9(2)
O5 C17 O4 C16 33.2(2)
C18 C17 O4 C16 148.95(19)
C19 C17 O4 C16 -85.6(2)
C14 C15 O5 C17 116.1(2)
C16 C15 O5 C17 -5.0(2)
O4 C17 O5 C15 -16.6(2)
C18 C17 O5 C15 -133.4(2)
C19 C17 O5 C15 102.2(2)

loop_
_cod_related_entry_id
_cod_related_entry_database
_cod_related_entry_code
1 ChemSpider 30657315
